data_2021301
loop_
_publ_author_name
'Fujii, Isao'

_publ_section_title
;
 Crystal structures of racemic and enantiopure synephrine correlated with
 physicochemical properties from IR spectroscopy and thermal analysis
;
_journal_coeditor_code QF3019
_journal_issue 11
_journal_name_full 'Acta Crystallographica Section C'
_journal_page_first
;
;
_journal_paper_doi 10.1107/S2053229618014419
_journal_volume 74
_journal_year 2018
_chemical_compound_source 'synthesis as described'
_chemical_formula_iupac 'C9 H13 N1 O2'
_chemical_formula_moiety 'C9 H13 N1 O2'
_chemical_formula_sum 'C9 H13 N O2'
_chemical_formula_weight 167.2
_chemical_name_systematic
;
4-[1-Hydroxy-2-(methylamino)ethyl]phenol
;
_space_group_IT_number 14
_symmetry_cell_setting monoclinic
_symmetry_space_group_name_Hall '-P 2yn'
_symmetry_space_group_name_H-M 'P 1 21/n 1'
_atom_sites_solution_hydrogens mixed
_atom_sites_solution_primary direct
_atom_sites_solution_secondary difmap
_audit_conform_dict_name cif_core.dic
_audit_conform_dict_version 2.4.3
_audit_creation_method 'WinGX routine CIF_UPDATE'
_cell_angle_alpha 90
_cell_angle_beta 113.623(9)
_cell_angle_gamma 90
_cell_formula_units_Z 4
_cell_length_a 8.768(3)
_cell_length_b 11.935(4)
_cell_length_c 9.001(3)
_cell_measurement_reflns_used 653
_cell_measurement_temperature 100(2)
_cell_measurement_theta_max 68
_cell_measurement_theta_min 25.5
_cell_volume 863.0(5)
_computing_cell_refinement
;
<i>CrystalClear-SM Expert</i> (Rigaku, 2015)
;
_computing_data_collection
;
<i>CrystalClear-SM Expert</i> (Rigaku, 2015)
;
_computing_data_reduction
;
SORTAV (Blessing, 1995) and SCALEPACK (Otwinowski & Minor, 1997)
;
_computing_molecular_graphics
;
ORTEP-3 for Windows (Farrugia, 2012) and Mercury (Macrae <i>et al.</i>,
2008)
;
_computing_publication_material
;
PLATON (Spek, 2009),
WinGX (Farrugia, 2012) and
publCIF (Westrip, 2010)
;
_computing_structure_refinement
;
SHELXL2017 (Sheldrick, 2015)
;
_computing_structure_solution
;
SIR92 (Altomare <i>et al.</i>,  1994)
;
_diffrn_ambient_temperature 100(2)
_diffrn_detector 'CCD plate'
_diffrn_detector_area_resol_mean 5.81
_diffrn_measured_fraction_theta_full 0.978
_diffrn_measured_fraction_theta_max 0.978
_diffrn_measurement_device 'quarter \C-circle diffractometer'
_diffrn_measurement_device_type 'Rigaku XtaLAB P200'
_diffrn_measurement_method 'phi or omega oscillation scans'
_diffrn_radiation_monochromator graphite
_diffrn_radiation_probe x-ray
_diffrn_radiation_type CuK\a
_diffrn_radiation_wavelength 1.54178
_diffrn_reflns_av_R_equivalents 0.0723
_diffrn_reflns_av_unetI/netI 0.0609
_diffrn_reflns_limit_h_max 10
_diffrn_reflns_limit_h_min -10
_diffrn_reflns_limit_k_max 14
_diffrn_reflns_limit_k_min -14
_diffrn_reflns_limit_l_max 10
_diffrn_reflns_limit_l_min -10
_diffrn_reflns_number 4832
_diffrn_reflns_theta_full 67.679
_diffrn_reflns_theta_max 68.332
_diffrn_reflns_theta_min 7.018
_diffrn_source 'sealed x-ray tube'
_diffrn_standards_number 0
_exptl_absorpt_coefficient_mu 0.741
_exptl_absorpt_correction_T_max 0.86
_exptl_absorpt_correction_T_min 0.74
_exptl_absorpt_correction_type multi-scan
_exptl_absorpt_process_details
;
(<i>REQAB</i>; Rigaku, 1998)
;
_exptl_crystal_colour Colorless
_exptl_crystal_density_diffrn 1.287
_exptl_crystal_density_method 'not measured'
_exptl_crystal_description Prism
_exptl_crystal_F_000 360
_exptl_crystal_size_max 0.4
_exptl_crystal_size_mid 0.3
_exptl_crystal_size_min 0.2
_refine_diff_density_max 0.41
_refine_diff_density_min -0.2
_refine_ls_abs_structure_details 'Not applicable'
_refine_ls_extinction_method none
_refine_ls_goodness_of_fit_ref 0.952
_refine_ls_hydrogen_treatment mixed
_refine_ls_matrix_type full
_refine_ls_number_constraints 0
_refine_ls_number_parameters 119
_refine_ls_number_reflns 1546
_refine_ls_number_restraints 0
_refine_ls_restrained_S_all 0.952
_refine_ls_R_factor_all 0.0650
_refine_ls_R_factor_gt 0.0493
_refine_ls_shift/su_max 0
_refine_ls_shift/su_mean 0
_refine_ls_structure_factor_coef Fsqd
_refine_ls_weighting_details 'w=1/[\s^2^(Fo^2^)+(0.0795P)^2^] where P=(Fo^2^+2Fc^2^)/3'
_refine_ls_weighting_scheme calc
_refine_ls_wR_factor_gt 0.1259
_refine_ls_wR_factor_ref 0.1305
_reflns_number_gt 1107
_reflns_number_total 1546
_reflns_threshold_expression 'I > 2\s(I)'
_cod_data_source_file qf3019sup1.cif
_cod_data_source_block RS-SYN
_cod_original_sg_symbol_H-M 'P 21/n'
_cod_database_code 2021301

loop_
_symmetry_equiv_pos_as_xyz
'x, y, z'
'-x+1/2, y+1/2, -z+1/2'
'-x, -y, -z'
'x-1/2, -y-1/2, z-1/2'

loop_
_atom_site_type_symbol
_atom_site_label
_atom_site_fract_x
_atom_site_fract_y
_atom_site_fract_z
_atom_site_U_iso_or_equiv
_atom_site_adp_type
_atom_site_calc_flag
_atom_site_occupancy
O O1 0.19178(18) 0.73325(13) 1.16284(17) 0.0282(4) Uani d 1
H H1O 0.203997 0.673758 1.216264 0.042 Uiso calc 1
O O2 0.48132(18) 0.59805(13) 0.64037(16) 0.0258(4) Uani d 1
N N1 0.2175(2) 0.55872(16) 0.34169(18) 0.0255(4) Uani d 1
C C1 0.2981(2) 0.68056(17) 0.7561(2) 0.0220(5) Uani d 1
C C2 0.2115(3) 0.77427(18) 0.7695(2) 0.0256(5) Uani d 1
H H2 0.176651 0.828257 0.68487 0.031 Uiso calc 1
C C3 0.1745(3) 0.79101(18) 0.9042(2) 0.0267(5) Uani d 1
H H3 0.113278 0.855362 0.909881 0.032 Uiso calc 1
C C4 0.2268(2) 0.71378(18) 1.0312(2) 0.0232(5) Uani d 1
C C5 0.3152(2) 0.61982(18) 1.0196(2) 0.0246(5) Uani d 1
H H5 0.352336 0.566588 1.105246 0.03 Uiso calc 1
C C6 0.3494(2) 0.60360(18) 0.8833(2) 0.0249(5) Uani d 1
H H6 0.408986 0.538688 0.876586 0.03 Uiso calc 1
C C7 0.3288(2) 0.65820(17) 0.6044(2) 0.0230(5) Uani d 1
H H7 0.333437 0.73109 0.551555 0.028 Uiso calc 1
C C8 0.1883(2) 0.58744(19) 0.4872(2) 0.0256(5) Uani d 1
H H8A 0.178222 0.517709 0.542175 0.031 Uiso calc 1
H H8B 0.082222 0.629101 0.45466 0.031 Uiso calc 1
C C9 0.0896(3) 0.4819(2) 0.2361(2) 0.0327(5) Uani d 1
H H9A 0.083461 0.416044 0.2986 0.049 Uiso calc 1
H H9B 0.118195 0.458184 0.146243 0.049 Uiso calc 1
H H9C -0.018466 0.520003 0.192977 0.049 Uiso calc 1
H H2O 0.562(4) 0.645(3) 0.662(4) 0.054(9) Uiso d 1
H H1N 0.314(3) 0.523(2) 0.377(3) 0.028(6) Uiso d 1

loop_
_atom_site_aniso_label
_atom_site_aniso_U_11
_atom_site_aniso_U_22
_atom_site_aniso_U_33
_atom_site_aniso_U_12
_atom_site_aniso_U_13
_atom_site_aniso_U_23
O1 0.0360(8) 0.0323(9) 0.0218(7) 0.0076(7) 0.0172(6) 0.0022(6)
O2 0.0247(8) 0.0304(9) 0.0240(7) 0.0004(7) 0.0113(6) -0.0013(6)
N1 0.0248(9) 0.0349(11) 0.0159(8) 0.0027(8) 0.0072(7) -0.0012(7)
C1 0.0185(9) 0.0289(12) 0.0175(9) -0.0012(8) 0.0062(7) -0.0024(8)
C2 0.0284(11) 0.0274(12) 0.0219(10) 0.0037(9) 0.0109(8) 0.0036(8)
C3 0.0300(11) 0.0262(11) 0.0260(10) 0.0048(9) 0.0132(9) 0.0000(8)
C4 0.0218(10) 0.0313(12) 0.0179(10) -0.0002(9) 0.0094(8) -0.0046(8)
C5 0.0242(10) 0.0307(12) 0.0188(9) 0.0047(9) 0.0084(8) 0.0027(8)
C6 0.0256(10) 0.0280(11) 0.0210(10) 0.0045(8) 0.0091(8) -0.0016(8)
C7 0.0252(10) 0.0257(11) 0.0187(9) 0.0030(8) 0.0093(8) 0.0025(8)
C8 0.0267(10) 0.0338(12) 0.0177(9) 0.0005(9) 0.0103(8) 0.0010(8)
C9 0.0346(11) 0.0421(14) 0.0197(9) -0.0051(10) 0.0090(8) -0.0021(9)

loop_
_atom_type_symbol
_atom_type_description
_atom_type_scat_dispersion_real
_atom_type_scat_dispersion_imag
_atom_type_scat_source
C C 0.0181 0.0091 'International Tables Vol C Tables 4.2.6.8 and 6.1.1.4'
H H 0 0 'International Tables Vol C Tables 4.2.6.8 and 6.1.1.4'
N N 0.0311 0.018 'International Tables Vol C Tables 4.2.6.8 and 6.1.1.4'
O O 0.0492 0.0322 'International Tables Vol C Tables 4.2.6.8 and 6.1.1.4'

loop_
_geom_angle_atom_site_label_1
_geom_angle_atom_site_label_2
_geom_angle_atom_site_label_3
_geom_angle
_geom_angle_publ_flag
C4 O1 H1O 109.5 ?
C7 O2 H2O 110(2) ?
C8 N1 C9 111.24(16) y
C9 N1 H1N 107.8(16) ?
C8 N1 H1N 105.9(15) ?
C2 C1 C6 117.94(17) ?
C2 C1 C7 121.44(17) ?
C6 C1 C7 120.54(18) ?
C1 C2 C3 121.35(19) ?
C1 C2 H2 119.3 ?
C3 C2 H2 119.3 ?
C2 C3 C4 120.31(19) ?
C2 C3 H3 119.8 ?
C4 C3 H3 119.8 ?
O1 C4 C5 122.06(18) ?
O1 C4 C3 119.13(18) ?
C5 C4 C3 118.81(18) ?
C6 C5 C4 120.17(18) ?
C6 C5 H5 119.9 ?
C4 C5 H5 119.9 ?
C5 C6 C1 121.41(19) ?
C5 C6 H6 119.3 ?
C1 C6 H6 119.3 ?
O2 C7 C8 107.58(16) ?
O2 C7 C1 111.69(15) ?
C8 C7 C1 109.64(16) ?
O2 C7 H7 109.3 ?
C8 C7 H7 109.3 ?
C1 C7 H7 109.3 ?
N1 C8 C7 111.48(16) ?
N1 C8 H8A 109.3 ?
C7 C8 H8A 109.3 ?
N1 C8 H8B 109.3 ?
C7 C8 H8B 109.3 ?
H8A C8 H8B 108 ?
N1 C9 H9A 109.5 ?
N1 C9 H9B 109.5 ?
H9A C9 H9B 109.5 ?
N1 C9 H9C 109.5 ?
H9A C9 H9C 109.5 ?
H9B C9 H9C 109.5 ?

loop_
_geom_bond_atom_site_label_1
_geom_bond_atom_site_label_2
_geom_bond_distance
_geom_bond_publ_flag
O1 C4 1.358(2) y
O1 H1O 0.84 ?
O2 C7 1.436(2) y
O2 H2O 0.86(4) ?
N1 C9 1.465(3) y
N1 C8 1.472(2) y
N1 H1N 0.88(3) ?
C1 C2 1.384(3) ?
C1 C6 1.394(3) ?
C1 C7 1.518(3) ?
C2 C3 1.389(3) ?
C2 H2 0.95 ?
C3 C4 1.395(3) ?
C3 H3 0.95 ?
C4 C5 1.391(3) ?
C5 C6 1.388(3) ?
C5 H5 0.95 ?
C6 H6 0.95 ?
C7 C8 1.517(3) ?
C7 H7 1 ?
C8 H8A 0.99 ?
C8 H8B 0.99 ?
C9 H9A 0.98 ?
C9 H9B 0.98 ?
C9 H9C 0.98 ?

loop_
_geom_hbond_atom_site_label_D
_geom_hbond_atom_site_label_H
_geom_hbond_atom_site_label_A
_geom_hbond_site_symmetry_A
_geom_hbond_distance_DH
_geom_hbond_distance_HA
_geom_hbond_distance_DA
_geom_hbond_angle_DHA
_geom_hbond_publ_flag
O1 H1O N1 1_556 0.84 1.75 2.587(2) 172.7 yes
O2 H2O O1 4_675 0.86(4) 1.84(4) 2.683(2) 164(3) yes
N1 H1N O2 3_666 0.88(3) 2.36(3) 3.188(2) 156(2) yes

loop_
_geom_torsion_atom_site_label_1
_geom_torsion_atom_site_label_2
_geom_torsion_atom_site_label_3
_geom_torsion_atom_site_label_4
_geom_torsion
_geom_torsion_publ_flag
C6 C1 C2 C3 -0.8(3) ?
C7 C1 C2 C3 175.90(19) ?
C1 C2 C3 C4 1.1(3) ?
C2 C3 C4 O1 178.73(18) ?
C2 C3 C4 C5 -0.4(3) ?
O1 C4 C5 C6 -179.51(17) ?
C3 C4 C5 C6 -0.4(3) ?
C4 C5 C6 C1 0.6(3) ?
C2 C1 C6 C5 0.0(3) ?
C7 C1 C6 C5 -176.76(18) ?
C2 C1 C7 O2 149.85(18) ?
O2 C7 C1 C6 -33.5(3) y
C2 C1 C7 C8 -91.0(2) ?
C6 C1 C7 C8 85.6(2) ?
C9 N1 C8 C7 174.72(17) ?
O2 C7 C8 N1 -55.4(2) ?
C1 C7 C8 N1 -177.02(16) ?

_cod_database_fobs_code 2021301
